data_4066926
loop_
_publ_author_name
'Baya, Miguel'
'Esteruelas, Miguel A.'
'O\~nate, Enrique'

_publ_section_title
;
 Efficient Concatenation of C&#x2550;C Reduction, C&#x2212;H Bond
 Activation, and C&#x2212;C and C&#x2212;N Coupling Reactions on Osmium:
 Assembly of Two Allylamines and an Allene
;
_journal_issue 23
_journal_name_full Organometallics
_journal_page_first 6298
_journal_paper_doi 10.1021/om100715k
_journal_volume 29
_journal_year 2010
_chemical_formula_sum 'C26 H55 F6 N2 O2.5 Os P2 Si'
_chemical_formula_weight 829.95
_chemical_name_systematic
; 
 ? 
;
_space_group_IT_number 14
_symmetry_cell_setting monoclinic
_symmetry_space_group_name_Hall '-P 2ybc'
_symmetry_space_group_name_H-M 'P 1 21/c 1'
_atom_sites_solution_hydrogens geom
_atom_sites_solution_primary direct
_atom_sites_solution_secondary difmap
_audit_creation_method SHELXL-97
_cell_angle_alpha 90.00
_cell_angle_beta 109.164(5)
_cell_angle_gamma 90.00
_cell_formula_units_Z 4
_cell_length_a 14.676(5)
_cell_length_b 15.476(5)
_cell_length_c 16.336(5)
_cell_measurement_reflns_used 3683
_cell_measurement_temperature 100(2)
_cell_measurement_theta_max 24
_cell_measurement_theta_min 2.5
_cell_volume 3505(2)
_computing_cell_refinement 'SAINT+ v. 6.1 (Bruker AXS, 2000)'
_computing_data_collection 'SMART v. 5.625 (Bruker AXS, 2000)'
_computing_data_reduction 'SAINT+ v. 6.1 (Bruker AXS, 2000)'
_computing_molecular_graphics 'XP, SHELXTL v. 6.1 (Bruker, 2000)'
_computing_publication_material 'XCIF, SHELXTL v. 6.1 (Bruker, 2000)'
_computing_structure_refinement 'SHELXL-97 (Sheldrick, 1997)'
_computing_structure_solution 'SHELXS-97 (Sheldrick, 1990)'
_diffrn_ambient_temperature 100(2)
_diffrn_detector_area_resol_mean 8.26
_diffrn_measured_fraction_theta_full 0.997
_diffrn_measured_fraction_theta_max 0.931
_diffrn_measurement_device_type 'Bruker SMART APEX CCD system'
_diffrn_measurement_method '\w rotations with narrow frames'
_diffrn_radiation_monochromator graphite
_diffrn_radiation_source 'fine-focus sealed tube'
_diffrn_radiation_type MoK\a
_diffrn_radiation_wavelength 0.71073
_diffrn_reflns_av_R_equivalents 0.0815
_diffrn_reflns_av_sigmaI/netI 0.0837
_diffrn_reflns_limit_h_max 19
_diffrn_reflns_limit_h_min -19
_diffrn_reflns_limit_k_max 20
_diffrn_reflns_limit_k_min -20
_diffrn_reflns_limit_l_max 21
_diffrn_reflns_limit_l_min -22
_diffrn_reflns_number 31965
_diffrn_reflns_theta_full 27.50
_diffrn_reflns_theta_max 28.81
_diffrn_reflns_theta_min 1.86
_diffrn_standards_decay_% 'no decay'
_exptl_absorpt_coefficient_mu 3.822
_exptl_absorpt_correction_T_max 0.96
_exptl_absorpt_correction_T_min 0.67
_exptl_absorpt_correction_type multi-scan
_exptl_absorpt_process_details
;
Absorption correction performed with SADABS program. This is based on the
method of Blessing: Blessing, R. H., Acta Crystallogr., Sect. A 1995, 51, 33.

SADABS: Area-Detector Absorption Correction. Bruker-AXS 
within SAINT+ package, v. 6.1 (2000).
;
_exptl_crystal_colour colorless
_exptl_crystal_density_diffrn 1.573
_exptl_crystal_density_method 'not measured'
_exptl_crystal_description plate
_exptl_crystal_F_000 1676
_exptl_crystal_size_max 0.10
_exptl_crystal_size_mid 0.08
_exptl_crystal_size_min 0.01
_refine_diff_density_max 2.009
_refine_diff_density_min -2.104
_refine_diff_density_rms 0.170
_refine_ls_extinction_method none
_refine_ls_goodness_of_fit_ref 1.077
_refine_ls_hydrogen_treatment mixed
_refine_ls_matrix_type full
_refine_ls_number_parameters 393
_refine_ls_number_reflns 8512
_refine_ls_number_restraints 17
_refine_ls_restrained_S_all 1.078
_refine_ls_R_factor_all 0.0903
_refine_ls_R_factor_gt 0.0554
_refine_ls_shift/su_max 0.020
_refine_ls_shift/su_mean 0.001
_refine_ls_structure_factor_coef Fsqd
_refine_ls_weighting_details 'calc w=1/[\s^2^(Fo^2^)+(0.0342P)^2^+5.4234P] where P=(Fo^2^+2Fc^2^)/3'
_refine_ls_weighting_scheme calc
_refine_ls_wR_factor_gt 0.0931
_refine_ls_wR_factor_ref 0.1022
_reflns_number_gt 6146
_reflns_number_total 8512
_reflns_threshold_expression >2sigma(I)
_cod_data_source_file om100715k_si_001.cif
_cod_data_source_block mae438as
_cod_original_sg_symbol_H-M P21/c
_cod_original_formula_sum 'C26 H55 F6 N2 O2.50 Os P2 Si'
_cod_database_code 4066926

loop_
_symmetry_equiv_pos_as_xyz
'x, y, z'
'-x, y+1/2, -z+1/2'
'-x, -y, -z'
'x, -y-1/2, z-1/2'

loop_
_atom_site_label
_atom_site_type_symbol
_atom_site_fract_x
_atom_site_fract_y
_atom_site_fract_z
_atom_site_U_iso_or_equiv
_atom_site_adp_type
_atom_site_occupancy
_atom_site_symmetry_multiplicity
_atom_site_calc_flag
_atom_site_refinement_flags
_atom_site_disorder_assembly
_atom_site_disorder_group
Os Os 0.229908(17) 0.304372(16) 0.420672(16) 0.01755(7) Uani 1 1 d . . .
P P 0.35745(11) 0.19864(12) 0.46531(10) 0.0197(3) Uani 1 1 d . . .
P2 P 0.53823(14) 0.45717(13) 0.33291(12) 0.0313(4) Uani 1 1 d . . .
Si Si -0.04997(14) 0.37743(13) 0.15955(13) 0.0299(5) Uani 1 1 d . . .
F1 F 0.5864(3) 0.3841(3) 0.4030(3) 0.0485(12) Uani 1 1 d . . .
F2 F 0.5677(3) 0.4066(3) 0.2613(3) 0.0490(12) Uani 1 1 d . . .
F3 F 0.6371(3) 0.5099(3) 0.3605(3) 0.0519(13) Uani 1 1 d . . .
F4 F 0.4882(3) 0.5303(3) 0.2638(3) 0.0466(12) Uani 1 1 d . . .
F5 F 0.5075(3) 0.5088(3) 0.4061(3) 0.0454(12) Uani 1 1 d . . .
F6 F 0.4375(3) 0.4055(3) 0.3065(3) 0.0383(11) Uani 1 1 d . . .
O1 O 0.0820(4) 0.1672(3) 0.4144(3) 0.0345(12) Uani 1 1 d . . .
O2 O 0.2171(4) 0.3449(3) 0.5990(3) 0.0315(12) Uani 1 1 d . . .
N1 N 0.3306(4) 0.4115(4) 0.4346(4) 0.0231(13) Uani 1 1 d . . .
H1A H 0.354(5) 0.407(5) 0.397(5) 0.028 Uiso 1 1 d . . .
H1B H 0.372(5) 0.414(5) 0.480(5) 0.028 Uiso 1 1 d . . .
C1 C 0.2109(4) 0.3147(4) 0.2775(4) 0.0180(13) Uani 1 1 d . . .
H1C H 0.2506 0.3589 0.2611 0.022 Uiso 1 1 calc R . .
H1D H 0.2065 0.2596 0.2458 0.022 Uiso 1 1 calc R . .
C2 C 0.1248(4) 0.3444(4) 0.2897(4) 0.0202(14) Uani 1 1 d . . .
C3 C 0.0283(4) 0.3024(4) 0.2473(4) 0.0239(13) Uani 1 1 d . . .
H3 H -0.0036 0.2959 0.2924 0.029 Uiso 1 1 calc R . .
C4 C 0.0315(5) 0.2133(4) 0.2082(5) 0.0284(16) Uani 1 1 d . . .
H4A H 0.0523 0.2192 0.1572 0.043 Uiso 1 1 calc R . .
H4B H -0.0328 0.1872 0.1910 0.043 Uiso 1 1 calc R . .
H4C H 0.0772 0.1765 0.2512 0.043 Uiso 1 1 calc R . .
C5 C 0.0055(6) 0.3895(6) 0.0737(5) 0.050(2) Uani 1 1 d . . .
H5A H 0.0025 0.3342 0.0437 0.075 Uiso 1 1 calc R . .
H5B H 0.0730 0.4071 0.0998 0.075 Uiso 1 1 calc R . .
H5C H -0.0296 0.4335 0.0322 0.075 Uiso 1 1 calc R . .
C6 C -0.1711(5) 0.3270(6) 0.1149(6) 0.049(2) Uani 1 1 d . . .
H6A H -0.2133 0.3644 0.0699 0.074 Uiso 1 1 calc R . .
H6B H -0.1988 0.3192 0.1614 0.074 Uiso 1 1 calc R . .
H6C H -0.1651 0.2706 0.0897 0.074 Uiso 1 1 calc R . .
C7 C -0.0630(6) 0.4855(5) 0.2053(5) 0.042(2) Uani 1 1 d . . .
H7A H 0.0000 0.5141 0.2260 0.063 Uiso 1 1 calc R . .
H7B H -0.0879 0.4782 0.2536 0.063 Uiso 1 1 calc R . .
H7C H -0.1080 0.5210 0.1602 0.063 Uiso 1 1 calc R . .
C8 C 0.2803(5) 0.4959(4) 0.4349(5) 0.0290(16) Uani 1 1 d . . .
H8A H 0.2642 0.5021 0.4889 0.035 Uiso 1 1 calc R . .
H8B H 0.3224 0.5447 0.4311 0.035 Uiso 1 1 calc R . .
C9 C 0.1912(5) 0.4957(4) 0.3587(5) 0.0271(16) Uani 1 1 d . . .
H9 H 0.145(5) 0.540(4) 0.360(4) 0.032 Uiso 1 1 d . . .
C10 C 0.1339(5) 0.4127(5) 0.3523(4) 0.0220(14) Uani 1 1 d . . .
H10 H 0.089(5) 0.410(5) 0.363(4) 0.026 Uiso 1 1 d . . .
N2 N 0.2151(4) 0.5114(4) 0.2785(4) 0.0298(15) Uani 1 1 d . A .
H2 H 0.173(5) 0.504(5) 0.245(5) 0.036 Uiso 1 1 d . . .
C11 C 0.2406(6) 0.6006(5) 0.2674(5) 0.041(2) Uani 1 1 d D . .
H11A H 0.3003 0.6159 0.3149 0.050 Uiso 0.64(3) 1 calc PR A 1
H11B H 0.1885 0.6391 0.2716 0.050 Uiso 0.64(3) 1 calc PR A 1
H11C H 0.3087 0.6109 0.3029 0.050 Uiso 0.36(3) 1 calc PR A 2
H11D H 0.1997 0.6400 0.2881 0.050 Uiso 0.36(3) 1 calc PR A 2
C12A C 0.2561(14) 0.6157(9) 0.1818(8) 0.042(3) Uiso 0.64(3) 1 d PDU A 1
H12A H 0.2008 0.5915 0.1347 0.050 Uiso 0.64(3) 1 calc PR A 1
H12B H 0.3150 0.5847 0.1815 0.050 Uiso 0.64(3) 1 calc PR A 1
C13A C 0.2665(17) 0.7105(10) 0.1639(11) 0.063(4) Uiso 0.64(3) 1 d PDU A 1
H13A H 0.2146 0.7433 0.1750 0.095 Uiso 0.64(3) 1 calc PR A 1
H13B H 0.2625 0.7180 0.1033 0.095 Uiso 0.64(3) 1 calc PR A 1
H13C H 0.3290 0.7316 0.2019 0.095 Uiso 0.64(3) 1 calc PR A 1
C12B C 0.227(2) 0.6204(19) 0.1732(9) 0.046(4) Uiso 0.36(3) 1 d PDU A 2
H12C H 0.2308 0.5660 0.1426 0.055 Uiso 0.36(3) 1 calc PR A 2
H12D H 0.1624 0.6457 0.1454 0.055 Uiso 0.36(3) 1 calc PR A 2
C13B C 0.303(2) 0.683(2) 0.1641(19) 0.060(5) Uiso 0.36(3) 1 d PDU A 2
H13D H 0.3219 0.7222 0.2136 0.090 Uiso 0.36(3) 1 calc PR A 2
H13E H 0.2767 0.7158 0.1104 0.090 Uiso 0.36(3) 1 calc PR A 2
H13F H 0.3597 0.6501 0.1624 0.090 Uiso 0.36(3) 1 calc PR A 2
C14 C 0.1391(5) 0.2179(4) 0.4141(4) 0.0222(15) Uani 1 1 d . . .
C15 C 0.2275(5) 0.3299(4) 0.5344(5) 0.0244(15) Uani 1 1 d . . .
C16 C 0.3863(5) 0.1402(4) 0.3782(4) 0.0229(14) Uani 1 1 d . . .
H16 H 0.4399 0.0993 0.4071 0.027 Uiso 1 1 calc R . .
C17 C 0.3025(5) 0.0860(4) 0.3218(4) 0.0288(16) Uani 1 1 d . . .
H17A H 0.2468 0.1235 0.2949 0.043 Uiso 1 1 calc R . .
H17B H 0.2852 0.0424 0.3576 0.043 Uiso 1 1 calc R . .
H17C H 0.3216 0.0573 0.2764 0.043 Uiso 1 1 calc R . .
C18 C 0.4239(5) 0.2018(5) 0.3222(4) 0.0291(15) Uani 1 1 d . . .
H18A H 0.4423 0.1683 0.2792 0.044 Uiso 1 1 calc R . .
H18B H 0.4803 0.2333 0.3594 0.044 Uiso 1 1 calc R . .
H18C H 0.3731 0.2430 0.2925 0.044 Uiso 1 1 calc R . .
C19 C 0.3261(5) 0.1080(4) 0.5255(4) 0.0274(15) Uani 1 1 d . . .
H19 H 0.2677 0.0811 0.4829 0.033 Uiso 1 1 calc R . .
C20 C 0.3993(6) 0.0352(5) 0.5513(5) 0.0359(18) Uani 1 1 d . . .
H20A H 0.4572 0.0554 0.5971 0.054 Uiso 1 1 calc R . .
H20B H 0.4167 0.0172 0.5008 0.054 Uiso 1 1 calc R . .
H20C H 0.3714 -0.0139 0.5727 0.054 Uiso 1 1 calc R . .
C21 C 0.2939(5) 0.1334(5) 0.6019(5) 0.0341(18) Uani 1 1 d . . .
H21A H 0.2733 0.0817 0.6257 0.051 Uiso 1 1 calc R . .
H21B H 0.2400 0.1742 0.5823 0.051 Uiso 1 1 calc R . .
H21C H 0.3478 0.1607 0.6467 0.051 Uiso 1 1 calc R . .
C22 C 0.4741(5) 0.2472(4) 0.5291(4) 0.0259(15) Uani 1 1 d . . .
H22 H 0.4815 0.2995 0.4958 0.031 Uiso 1 1 calc R . .
C23 C 0.5651(5) 0.1926(5) 0.5412(5) 0.0392(18) Uani 1 1 d . . .
H23A H 0.6225 0.2283 0.5668 0.059 Uiso 1 1 calc R . .
H23B H 0.5648 0.1708 0.4848 0.059 Uiso 1 1 calc R . .
H23C H 0.5659 0.1438 0.5796 0.059 Uiso 1 1 calc R . .
C24 C 0.4751(5) 0.2807(5) 0.6170(5) 0.0333(18) Uani 1 1 d . . .
H24A H 0.4855 0.2324 0.6578 0.050 Uiso 1 1 calc R . .
H24B H 0.4133 0.3085 0.6110 0.050 Uiso 1 1 calc R . .
H24C H 0.5274 0.3229 0.6387 0.050 Uiso 1 1 calc R . .
C25 C 1.0909(17) -0.1205(12) 1.0380(18) 0.105(9) Uiso 0.50 1 d PD B -1
H25A H 1.0359 -0.1557 1.0392 0.157 Uiso 0.50 1 calc PR B -1
H25B H 1.1474 -0.1350 1.0880 0.157 Uiso 0.50 1 calc PR B -1
H25C H 1.1050 -0.1321 0.9844 0.157 Uiso 0.50 1 calc PR B -1
C26 C 1.0665(11) -0.0248(10) 1.0417(12) 0.060(5) Uiso 0.50 1 d PD B -1
H26A H 1.0606 -0.0116 1.0990 0.073 Uiso 0.50 1 calc PR B -1
H26B H 1.1196 0.0108 1.0348 0.073 Uiso 0.50 1 calc PR B -1
O3 O 0.9737(10) -0.0020(9) 0.9716(10) 0.087(5) Uiso 0.50 1 d PD B -1
C27 C 0.9450(14) 0.0919(10) 0.9760(13) 0.074(6) Uiso 0.50 1 d PD B -1
H27A H 0.9964 0.1304 0.9702 0.089 Uiso 0.50 1 calc PR B -1
H27B H 0.9366 0.1034 1.0327 0.089 Uiso 0.50 1 calc PR B -1
C28 C 0.8498(19) 0.1101(17) 0.902(2) 0.163(15) Uiso 0.50 1 d PD B -1
H28A H 0.8619 0.1114 0.8468 0.245 Uiso 0.50 1 calc PR B -1
H28B H 0.8239 0.1661 0.9122 0.245 Uiso 0.50 1 calc PR B -1
H28C H 0.8030 0.0645 0.9010 0.245 Uiso 0.50 1 calc PR B -1

loop_
_atom_site_aniso_label
_atom_site_aniso_U_11
_atom_site_aniso_U_22
_atom_site_aniso_U_33
_atom_site_aniso_U_23
_atom_site_aniso_U_13
_atom_site_aniso_U_12
Os 0.01933(11) 0.01598(12) 0.01779(12) -0.00014(13) 0.00669(8) 0.00042(13)
P 0.0215(8) 0.0188(8) 0.0192(8) -0.0004(8) 0.0072(6) 0.0023(8)
P2 0.0394(11) 0.0320(11) 0.0240(10) -0.0040(8) 0.0123(9) -0.0157(9)
Si 0.0258(10) 0.0316(11) 0.0300(11) 0.0079(9) 0.0062(9) 0.0007(8)
F1 0.059(3) 0.039(3) 0.035(3) 0.006(2) -0.002(2) -0.007(2)
F2 0.051(3) 0.063(3) 0.038(3) -0.015(2) 0.022(2) -0.008(3)
F3 0.053(3) 0.069(3) 0.033(3) -0.001(2) 0.012(2) -0.033(3)
F4 0.070(3) 0.033(3) 0.033(3) 0.000(2) 0.011(2) -0.018(2)
F5 0.063(3) 0.045(3) 0.030(2) -0.011(2) 0.016(2) -0.018(2)
F6 0.039(2) 0.042(3) 0.034(2) -0.009(2) 0.013(2) -0.019(2)
O1 0.041(3) 0.036(3) 0.026(3) 0.003(2) 0.010(2) -0.012(2)
O2 0.045(3) 0.033(3) 0.022(3) -0.004(2) 0.018(2) -0.005(2)
N1 0.024(3) 0.028(3) 0.016(3) -0.005(3) 0.004(2) -0.003(3)
C1 0.025(3) 0.012(3) 0.017(3) 0.002(2) 0.007(3) -0.003(3)
C2 0.022(3) 0.020(3) 0.018(3) 0.005(3) 0.005(3) -0.003(3)
C3 0.020(3) 0.024(3) 0.026(3) 0.004(3) 0.006(3) 0.000(3)
C4 0.029(4) 0.022(4) 0.030(4) 0.000(3) 0.004(3) -0.001(3)
C5 0.053(5) 0.067(6) 0.032(5) 0.020(4) 0.018(4) 0.008(5)
C6 0.027(4) 0.054(6) 0.054(6) 0.016(4) -0.003(4) -0.002(4)
C7 0.040(5) 0.036(5) 0.045(5) 0.004(4) 0.009(4) 0.017(4)
C8 0.040(4) 0.017(4) 0.028(4) -0.001(3) 0.009(3) -0.006(3)
C9 0.034(4) 0.017(4) 0.034(4) 0.003(3) 0.017(3) 0.005(3)
C10 0.021(3) 0.027(4) 0.018(3) 0.006(3) 0.006(3) -0.004(3)
N2 0.035(4) 0.022(3) 0.034(4) 0.001(3) 0.014(3) -0.003(3)
C11 0.051(5) 0.026(4) 0.046(5) 0.001(4) 0.015(4) -0.007(4)
C14 0.026(3) 0.025(4) 0.014(3) -0.008(3) 0.004(3) -0.001(3)
C15 0.020(3) 0.019(4) 0.031(4) 0.005(3) 0.005(3) -0.002(3)
C16 0.030(4) 0.019(3) 0.022(4) 0.001(3) 0.012(3) 0.003(3)
C17 0.042(4) 0.019(4) 0.026(4) -0.002(3) 0.011(3) -0.001(3)
C18 0.031(4) 0.031(4) 0.034(4) 0.001(3) 0.023(3) 0.005(3)
C19 0.038(4) 0.020(4) 0.028(4) 0.007(3) 0.017(3) 0.003(3)
C20 0.054(5) 0.026(4) 0.035(4) 0.015(3) 0.025(4) 0.016(4)
C21 0.045(5) 0.030(4) 0.033(4) 0.008(3) 0.021(4) 0.009(3)
C22 0.024(3) 0.021(4) 0.030(4) -0.007(3) 0.005(3) 0.002(3)
C23 0.027(4) 0.042(4) 0.043(4) -0.013(4) 0.004(3) -0.001(4)
C24 0.029(4) 0.032(4) 0.033(4) -0.001(3) 0.002(3) 0.005(3)

loop_
_atom_type_symbol
_atom_type_description
_atom_type_scat_dispersion_real
_atom_type_scat_dispersion_imag
_atom_type_scat_source
C C 0.0033 0.0016 'International Tables Vol C Tables 4.2.6.8 and 6.1.1.4'
H H 0.0000 0.0000 'International Tables Vol C Tables 4.2.6.8 and 6.1.1.4'
N N 0.0061 0.0033 'International Tables Vol C Tables 4.2.6.8 and 6.1.1.4'
Cl Cl 0.1484 0.1585 'International Tables Vol C Tables 4.2.6.8 and 6.1.1.4'
Os Os -1.2165 7.6030 'International Tables Vol C Tables 4.2.6.8 and 6.1.1.4'
P P 0.1023 0.0942 'International Tables Vol C Tables 4.2.6.8 and 6.1.1.4'
F F 0.0171 0.0103 'International Tables Vol C Tables 4.2.6.8 and 6.1.1.4'
O O 0.0106 0.0060 'International Tables Vol C Tables 4.2.6.8 and 6.1.1.4'
Si Si 0.0817 0.0704 'International Tables Vol C Tables 4.2.6.8 and 6.1.1.4'

loop_
_geom_angle_atom_site_label_1
_geom_angle_atom_site_label_2
_geom_angle_atom_site_label_3
_geom_angle
C14 Os C15 87.9(3)
C14 Os N1 175.4(2)
C15 Os N1 88.3(2)
C14 Os C10 100.8(3)
C15 Os C10 96.9(3)
N1 Os C10 77.1(2)
C14 Os C1 98.5(2)
C15 Os C1 162.3(2)
N1 Os C1 84.5(2)
C10 Os C1 65.7(2)
C14 Os C2 83.7(3)
C15 Os C2 129.4(3)
N1 Os C2 96.8(2)
C10 Os C2 37.4(2)
C1 Os C2 36.4(2)
C14 Os P 90.0(2)
C15 Os P 96.1(2)
N1 Os P 92.97(16)
C10 Os P 163.33(17)
C1 Os P 100.37(15)
C2 Os P 133.50(17)
C22 P C16 103.3(3)
C22 P C19 110.8(3)
C16 P C19 101.3(3)
C22 P Os 112.2(2)
C16 P Os 116.8(2)
C19 P Os 111.7(2)
F2 P2 F3 91.0(3)
F2 P2 F4 90.1(3)
F3 P2 F4 90.1(3)
F2 P2 F1 90.9(3)
F3 P2 F1 90.7(3)
F4 P2 F1 178.7(3)
F2 P2 F6 90.3(2)
F3 P2 F6 178.6(3)
F4 P2 F6 89.7(2)
F1 P2 F6 89.5(2)
F2 P2 F5 179.7(3)
F3 P2 F5 89.3(3)
F4 P2 F5 89.9(3)
F1 P2 F5 89.1(3)
F6 P2 F5 89.4(2)
C5 Si C6 110.3(4)
C5 Si C7 110.0(4)
C6 Si C7 108.9(4)
C5 Si C3 109.0(3)
C6 Si C3 107.6(3)
C7 Si C3 111.1(3)
C8 N1 Os 110.2(4)
C2 C1 Os 72.1(3)
C1 C2 C10 117.1(6)
C1 C2 C3 122.9(6)
C10 C2 C3 119.6(6)
C1 C2 Os 71.5(3)
C10 C2 Os 70.0(4)
C3 C2 Os 124.1(4)
C2 C3 C4 115.4(5)
C2 C3 Si 109.0(4)
C4 C3 Si 109.2(4)
C9 C8 N1 107.2(5)
C8 C9 N2 110.0(6)
C8 C9 C10 112.1(6)
N2 C9 C10 111.3(6)
C2 C10 C9 125.9(6)
C2 C10 Os 72.7(4)
C9 C10 Os 110.8(4)
C11 N2 C9 114.2(6)
N2 C11 C12A 112.7(8)
N2 C11 C12B 111.4(11)
C12A C11 C12B 15.5(13)
C11 C12A C13A 112.7(11)
C13B C12B C11 111.9(18)
O1 C14 Os 175.6(6)
O2 C15 Os 173.8(6)
C17 C16 C18 110.9(5)
C17 C16 P 113.1(4)
C18 C16 P 111.7(4)
C20 C19 C21 110.2(6)
C20 C19 P 115.6(5)
C21 C19 P 115.8(5)
C24 C22 C23 109.1(6)
C24 C22 P 113.1(5)
C23 C22 P 117.0(5)
O3 C26 C25 111.2(9)
C26 O3 C27 112.5(8)
O3 C27 C28 109.4(9)

loop_
_geom_bond_atom_site_label_1
_geom_bond_atom_site_label_2
_geom_bond_distance
Os C14 1.867(7)
Os C15 1.912(7)
Os N1 2.182(6)
Os C10 2.239(7)
Os C1 2.268(6)
Os C2 2.275(6)
Os P 2.4119(18)
P C22 1.846(7)
P C16 1.848(6)
P C19 1.856(7)
P2 F2 1.581(5)
P2 F3 1.596(5)
P2 F4 1.597(5)
P2 F1 1.599(5)
P2 F6 1.609(4)
P2 F5 1.621(5)
Si C5 1.848(8)
Si C6 1.858(8)
Si C7 1.867(8)
Si C3 1.908(7)
O1 C14 1.149(7)
O2 C15 1.137(8)
N1 C8 1.502(9)
C1 C2 1.418(8)
C2 C10 1.447(9)
C2 C3 1.505(8)
C3 C4 1.527(9)
C8 C9 1.480(10)
C9 N2 1.483(9)
C9 C10 1.520(9)
N2 C11 1.456(9)
C11 C12A 1.507(12)
C11 C12B 1.517(14)
C12A C13A 1.513(14)
C12B C13B 1.515(16)
C16 C17 1.524(9)
C16 C18 1.545(9)
C19 C20 1.518(9)
C19 C21 1.524(9)
C22 C24 1.521(9)
C22 C23 1.538(9)
C25 C26 1.529(10)
C26 O3 1.506(9)
O3 C27 1.520(9)
C27 C28 1.543(10)
